data_7201072
loop_
_publ_author_name
'Aitipamula, Srinivasulu'
'Chow, Pui Shan'
'Tan, Reginald B. H.'

_publ_section_title
;
 Trimorphs of a pharmaceutical cocrystal involving two active
 pharmaceutical ingredients: potential relevance to combination drugs
;
_journal_issue 9
_journal_name_full CrystEngComm
_journal_page_first 1823
_journal_paper_doi 10.1039/b904616j
_journal_volume 11
_journal_year 2009
_chemical_formula_moiety 'C9 H11 N O2, C7 H6 O4'
_chemical_formula_sum 'C16 H17 N O6'
_chemical_formula_weight 319.31
_chemical_name_common
;
Form II of 1:1 cocrystal of ethenzamide and gentisic acid
;
_chemical_name_systematic
;
Form II of 1:1 cocrystal of ethenzamide and gentisic acid
;
_space_group_IT_number 14
_symmetry_cell_setting monoclinic
_symmetry_space_group_name_Hall '-P 2ybc'
_symmetry_space_group_name_H-M 'P 1 21/c 1'
_atom_sites_solution_hydrogens geom
_atom_sites_solution_primary direct
_atom_sites_solution_secondary difmap
_audit_creation_method SHELXL-97
_cell_angle_alpha 90.00
_cell_angle_beta 102.44(3)
_cell_angle_gamma 90.00
_cell_formula_units_Z 4
_cell_length_a 7.7217(15)
_cell_length_b 12.668(3)
_cell_length_c 15.749(3)
_cell_measurement_reflns_used 4270
_cell_measurement_temperature 110(2)
_cell_measurement_theta_max 31.0024
_cell_measurement_theta_min 2.0827
_cell_volume 1504.4(6)
_computing_cell_refinement 'CrystalClear (Rigaku Inc., 2007)'
_computing_data_collection 'CrystalClear (Rigaku Inc., 2007)'
_computing_data_reduction 'CrystalClear (Rigaku Inc., 2007)'
_computing_structure_refinement 'SHELXL-97 (Sheldrick, 1997)'
_computing_structure_solution 'SHELXS-97 (Sheldrick, 1990)'
_diffrn_ambient_temperature 110(2)
_diffrn_measured_fraction_theta_full 0.995
_diffrn_measured_fraction_theta_max 0.995
_diffrn_measurement_device_type 'CCD area deterctor'
_diffrn_measurement_method '\w scans'
_diffrn_radiation_monochromator graphite
_diffrn_radiation_source 'fine-focus sealed tube'
_diffrn_radiation_type MoK\a
_diffrn_radiation_wavelength 0.71073
_diffrn_reflns_av_R_equivalents 0.0430
_diffrn_reflns_av_sigmaI/netI 0.0415
_diffrn_reflns_limit_h_max 10
_diffrn_reflns_limit_h_min -9
_diffrn_reflns_limit_k_max 14
_diffrn_reflns_limit_k_min -16
_diffrn_reflns_limit_l_max 20
_diffrn_reflns_limit_l_min -20
_diffrn_reflns_number 11489
_diffrn_reflns_theta_full 28.28
_diffrn_reflns_theta_max 28.28
_diffrn_reflns_theta_min 2.08
_exptl_absorpt_coefficient_mu 0.109
_exptl_absorpt_correction_T_max 0.996
_exptl_absorpt_correction_T_min 0.917
_exptl_absorpt_correction_type multi-scan
_exptl_absorpt_process_details 'Jacobson, R. (1998) Private communication'
_exptl_crystal_colour colorless
_exptl_crystal_density_diffrn 1.410
_exptl_crystal_density_method 'not measured'
_exptl_crystal_description plate
_exptl_crystal_F_000 672
_exptl_crystal_size_max 0.26
_exptl_crystal_size_mid 0.18
_exptl_crystal_size_min 0.04
_refine_diff_density_max 0.723
_refine_diff_density_min -0.447
_refine_diff_density_rms 0.125
_refine_ls_extinction_method none
_refine_ls_goodness_of_fit_ref 1.136
_refine_ls_hydrogen_treatment mixed
_refine_ls_matrix_type full
_refine_ls_number_parameters 229
_refine_ls_number_reflns 3708
_refine_ls_number_restraints 0
_refine_ls_restrained_S_all 1.136
_refine_ls_R_factor_all 0.1349
_refine_ls_R_factor_gt 0.1233
_refine_ls_shift/su_max 0.000
_refine_ls_shift/su_mean 0.000
_refine_ls_structure_factor_coef Fsqd
_refine_ls_weighting_details 'calc w=1/[\s^2^(Fo^2^)+(0.1446P)^2^+7.7900P] where P=(Fo^2^+2Fc^2^)/3'
_refine_ls_weighting_scheme calc
_refine_ls_wR_factor_gt 0.3545
_refine_ls_wR_factor_ref 0.3615
_reflns_number_gt 3184
_reflns_number_total 3708
_reflns_threshold_expression >2sigma(I)
_cod_data_source_file b904616j.txt
_cod_data_source_block Form-II
_cod_depositor_comments
;
The following automatic conversions were performed:
'_symmetry_cell_setting' value 'Monoclinic' changed to 'monoclinic'
according to '/home/saulius/struct/CIF-dictionaries/cif_core.dic'
dictionary named 'cif_core.dic' version 2.4.1 from 2010-06-29.

Automatic conversion script
Id: cif_fix_enum 1527 2010-12-29 10:47:43Z saulius 
;
_cod_original_cell_volume 1504.3(5)
_cod_original_sg_symbol_H-M P2(1)/c
_cod_database_code 7201072

loop_
_symmetry_equiv_pos_as_xyz
'x, y, z'
'-x, y+1/2, -z+1/2'
'-x, -y, -z'
'x, -y-1/2, z-1/2'

loop_
_atom_site_label
_atom_site_type_symbol
_atom_site_fract_x
_atom_site_fract_y
_atom_site_fract_z
_atom_site_U_iso_or_equiv
_atom_site_adp_type
_atom_site_occupancy
_atom_site_symmetry_multiplicity
_atom_site_calc_flag
_atom_site_refinement_flags
_atom_site_disorder_assembly
_atom_site_disorder_group
O5 O 0.7505(5) 0.5198(3) 0.4044(2) 0.0326(8) Uani 1 1 d . . .
O3 O 0.7666(5) 0.5621(3) 0.2464(2) 0.0312(8) Uani 1 1 d . . .
O6 O 0.8752(5) 0.6297(3) 0.5119(2) 0.0348(8) Uani 1 1 d . . .
O4 O 1.1271(5) 0.9259(3) 0.3753(2) 0.0341(8) Uani 1 1 d . . .
C10 C 0.8972(6) 0.6731(3) 0.3697(3) 0.0235(9) Uani 1 1 d . . .
C13 C 0.9917(6) 0.8159(4) 0.2531(3) 0.0276(9) Uani 1 1 d . . .
H13 H 1.0222 0.8640 0.2141 0.033 Uiso 1 1 calc R . .
C14 C 1.0383(6) 0.8360(4) 0.3422(3) 0.0265(9) Uani 1 1 d . . .
C15 C 0.9913(6) 0.7657(4) 0.3994(3) 0.0268(9) Uani 1 1 d . . .
H15 H 1.0222 0.7794 0.4588 0.032 Uiso 1 1 calc R . .
C11 C 0.8542(6) 0.6525(4) 0.2803(3) 0.0259(9) Uani 1 1 d . . .
C16 C 0.8364(6) 0.6005(4) 0.4295(3) 0.0265(9) Uani 1 1 d . . .
C12 C 0.9005(6) 0.7249(4) 0.2222(3) 0.0288(10) Uani 1 1 d . . .
H12 H 0.8700 0.7120 0.1627 0.035 Uiso 1 1 calc R . .
H11 H 0.832(9) 0.567(6) 0.546(5) 0.050(19) Uiso 1 1 d . . .
H10 H 1.173(12) 0.964(8) 0.348(7) 0.09(3) Uiso 1 1 d . . .
H7 H 0.749(9) 0.523(6) 0.294(5) 0.06(2) Uiso 1 1 d . . .
O1 O 0.5016(5) 0.2328(3) 0.6112(2) 0.0317(8) Uani 1 1 d . . .
O2 O 0.7635(6) 0.5184(3) 0.6224(2) 0.0415(10) Uani 1 1 d . . .
N1 N 0.6182(6) 0.3938(3) 0.5342(3) 0.0287(9) Uani 1 1 d . . .
C7 C 0.6823(6) 0.4323(4) 0.6130(3) 0.0259(9) Uani 1 1 d . . .
C2 C 0.5766(6) 0.2751(4) 0.6908(3) 0.0275(10) Uani 1 1 d . . .
C6 C 0.7363(7) 0.4185(4) 0.7716(3) 0.0292(10) Uani 1 1 d . . .
H6 H 0.7908 0.4841 0.7729 0.035 Uiso 1 1 calc R . .
C1 C 0.6601(6) 0.3734(4) 0.6913(3) 0.0258(9) Uani 1 1 d . . .
C8 C 0.4238(7) 0.1293(4) 0.6063(4) 0.0332(11) Uani 1 1 d . . .
H8A H 0.3294 0.1267 0.6381 0.040 Uiso 1 1 calc R . .
H8B H 0.5124 0.0767 0.6302 0.040 Uiso 1 1 calc R . .
C5 C 0.7331(7) 0.3685(4) 0.8495(3) 0.0357(11) Uani 1 1 d . . .
H5 H 0.7855 0.3994 0.9023 0.043 Uiso 1 1 calc R . .
C4 C 0.6498(8) 0.2709(4) 0.8467(3) 0.0379(12) Uani 1 1 d . . .
H4 H 0.6468 0.2367 0.8986 0.045 Uiso 1 1 calc R . .
C3 C 0.5713(7) 0.2233(4) 0.7691(3) 0.0342(11) Uani 1 1 d . . .
H3 H 0.5159 0.1581 0.7687 0.041 Uiso 1 1 calc R . .
C9 C 0.3511(8) 0.1101(4) 0.5097(4) 0.0397(12) Uani 1 1 d . . .
H9A H 0.2658 0.1637 0.4871 0.060 Uiso 1 1 calc R . .
H9B H 0.2952 0.0421 0.5017 0.060 Uiso 1 1 calc R . .
H9C H 0.4465 0.1124 0.4795 0.060 Uiso 1 1 calc R . .
H2 H 0.647(8) 0.421(5) 0.495(4) 0.034(16) Uiso 1 1 d . . .
H1 H 0.556(8) 0.321(5) 0.530(4) 0.040(17) Uiso 1 1 d . . .

loop_
_atom_site_aniso_label
_atom_site_aniso_U_11
_atom_site_aniso_U_22
_atom_site_aniso_U_33
_atom_site_aniso_U_23
_atom_site_aniso_U_13
_atom_site_aniso_U_12
O5 0.043(2) 0.0252(17) 0.0307(18) -0.0004(14) 0.0102(15) -0.0054(14)
O3 0.0399(19) 0.0263(17) 0.0283(17) -0.0031(14) 0.0091(14) -0.0018(14)
O6 0.047(2) 0.0296(18) 0.0275(17) 0.0006(14) 0.0065(15) -0.0069(16)
O4 0.041(2) 0.0283(18) 0.0328(19) -0.0001(14) 0.0076(15) -0.0090(15)
C10 0.0207(19) 0.022(2) 0.028(2) 0.0013(16) 0.0055(16) 0.0044(15)
C13 0.028(2) 0.026(2) 0.030(2) 0.0035(17) 0.0077(17) 0.0033(17)
C14 0.026(2) 0.022(2) 0.032(2) 0.0005(17) 0.0066(17) 0.0008(16)
C15 0.028(2) 0.026(2) 0.026(2) 0.0013(17) 0.0059(17) 0.0007(17)
C11 0.026(2) 0.022(2) 0.031(2) -0.0007(17) 0.0090(17) 0.0021(16)
C16 0.029(2) 0.023(2) 0.028(2) 0.0014(17) 0.0058(17) 0.0022(17)
C12 0.031(2) 0.031(2) 0.025(2) 0.0036(18) 0.0075(17) 0.0015(18)
O1 0.0395(19) 0.0259(17) 0.0287(17) 0.0020(13) 0.0053(14) -0.0049(14)
O2 0.063(3) 0.034(2) 0.0265(18) -0.0014(15) 0.0073(16) -0.0176(18)
N1 0.042(2) 0.0219(19) 0.0230(19) 0.0010(15) 0.0089(16) -0.0047(16)
C7 0.028(2) 0.022(2) 0.027(2) 0.0000(17) 0.0066(17) 0.0007(17)
C2 0.027(2) 0.028(2) 0.028(2) 0.0036(18) 0.0070(17) 0.0046(17)
C6 0.037(2) 0.026(2) 0.026(2) 0.0004(18) 0.0102(18) 0.0038(18)
C1 0.026(2) 0.027(2) 0.026(2) 0.0031(17) 0.0090(17) 0.0046(17)
C8 0.031(2) 0.025(2) 0.043(3) 0.004(2) 0.009(2) -0.0013(19)
C5 0.047(3) 0.037(3) 0.024(2) 0.002(2) 0.011(2) 0.006(2)
C4 0.056(3) 0.037(3) 0.024(2) 0.008(2) 0.017(2) 0.004(2)
C3 0.043(3) 0.030(2) 0.032(2) 0.006(2) 0.014(2) 0.002(2)
C9 0.052(3) 0.028(3) 0.040(3) -0.002(2) 0.010(2) -0.007(2)

loop_
_atom_type_symbol
_atom_type_description
_atom_type_scat_dispersion_real
_atom_type_scat_dispersion_imag
_atom_type_scat_source
C C 0.0033 0.0000 'International Tables Vol C Tables 4.2.6.8 and 6.1.1.4'
H H 0.0000 0.0000 'International Tables Vol C Tables 4.2.6.8 and 6.1.1.4'
N N 0.0061 0.0000 'International Tables Vol C Tables 4.2.6.8 and 6.1.1.4'
O O 0.0106 0.0000 'International Tables Vol C Tables 4.2.6.8 and 6.1.1.4'

loop_
_geom_angle_atom_site_label_1
_geom_angle_atom_site_label_2
_geom_angle_atom_site_label_3
_geom_angle
_geom_angle_site_symmetry_1
_geom_angle_site_symmetry_3
_geom_angle_publ_flag
C11 O3 H7 106(5) . . ?
C16 O6 H11 105(4) . . ?
C14 O4 H10 124(8) . . ?
C11 C10 C15 118.9(4) . . ?
C11 C10 C16 119.3(4) . . ?
C15 C10 C16 121.7(4) . . ?
C12 C13 C14 120.4(4) . . ?
C12 C13 H13 119.8 . . ?
C14 C13 H13 119.8 . . ?
C15 C14 O4 118.1(4) . . ?
C15 C14 C13 119.7(4) . . ?
O4 C14 C13 122.2(4) . . ?
C14 C15 C10 121.0(4) . . ?
C14 C15 H15 119.5 . . ?
C10 C15 H15 119.5 . . ?
O3 C11 C12 117.8(4) . . ?
O3 C11 C10 122.3(4) . . ?
C12 C11 C10 119.8(4) . . ?
O5 C16 O6 122.6(4) . . ?
O5 C16 C10 122.6(4) . . ?
O6 C16 C10 114.8(4) . . ?
C13 C12 C11 120.1(4) . . ?
C13 C12 H12 120.0 . . ?
C11 C12 H12 120.0 . . ?
C2 O1 C8 119.6(4) . . ?
C7 N1 H2 118(5) . . ?
C7 N1 H1 117(4) . . ?
H2 N1 H1 123(6) . . ?
O2 C7 N1 120.5(4) . . ?
O2 C7 C1 119.1(4) . . ?
N1 C7 C1 120.4(4) . . ?
O1 C2 C1 117.0(4) . . ?
O1 C2 C3 122.3(5) . . ?
C1 C2 C3 120.7(5) . . ?
C5 C6 C1 122.0(5) . . ?
C5 C6 H6 119.0 . . ?
C1 C6 H6 119.0 . . ?
C6 C1 C2 118.1(4) . . ?
C6 C1 C7 116.5(4) . . ?
C2 C1 C7 125.4(4) . . ?
O1 C8 C9 105.0(4) . . ?
O1 C8 H8A 110.7 . . ?
C9 C8 H8A 110.7 . . ?
O1 C8 H8B 110.7 . . ?
C9 C8 H8B 110.7 . . ?
H8A C8 H8B 108.8 . . ?
C6 C5 C4 118.4(5) . . ?
C6 C5 H5 120.8 . . ?
C4 C5 H5 120.8 . . ?
C3 C4 C5 121.9(5) . . ?
C3 C4 H4 119.0 . . ?
C5 C4 H4 119.0 . . ?
C4 C3 C2 118.9(5) . . ?
C4 C3 H3 120.6 . . ?
C2 C3 H3 120.6 . . ?
C8 C9 H9A 109.5 . . ?
C8 C9 H9B 109.5 . . ?
H9A C9 H9B 109.5 . . ?
C8 C9 H9C 109.5 . . ?
H9A C9 H9C 109.5 . . ?
H9B C9 H9C 109.5 . . ?

loop_
_geom_bond_atom_site_label_1
_geom_bond_atom_site_label_2
_geom_bond_distance
_geom_bond_site_symmetry_2
_geom_bond_publ_flag
O5 C16 1.236(6) . ?
O3 C11 1.377(6) . ?
O3 H7 0.93(8) . ?
O6 C16 1.321(6) . ?
O6 H11 1.05(8) . ?
O4 C14 1.373(6) . ?
O4 H10 0.79(11) . ?
C10 C11 1.401(6) . ?
C10 C15 1.405(6) . ?
C10 C16 1.463(6) . ?
C13 C12 1.384(7) . ?
C13 C14 1.395(7) . ?
C13 H13 0.9300 . ?
C14 C15 1.371(6) . ?
C15 H15 0.9300 . ?
C11 C12 1.395(6) . ?
C12 H12 0.9300 . ?
O1 C2 1.371(6) . ?
O1 C8 1.438(6) . ?
O2 C7 1.251(6) . ?
N1 C7 1.326(6) . ?
N1 H2 0.78(7) . ?
N1 H1 1.03(7) . ?
C7 C1 1.482(6) . ?
C2 C1 1.403(7) . ?
C2 C3 1.405(7) . ?
C6 C5 1.385(7) . ?
C6 C1 1.398(7) . ?
C6 H6 0.9300 . ?
C8 C9 1.524(8) . ?
C8 H8A 0.9700 . ?
C8 H8B 0.9700 . ?
C5 C4 1.389(8) . ?
C5 H5 0.9300 . ?
C4 C3 1.380(8) . ?
C4 H4 0.9300 . ?
C3 H3 0.9300 . ?
C9 H9A 0.9600 . ?
C9 H9B 0.9600 . ?
C9 H9C 0.9600 . ?

loop_
_geom_hbond_atom_site_label_D
_geom_hbond_atom_site_label_H
_geom_hbond_atom_site_label_A
_geom_hbond_distance_DH
_geom_hbond_distance_HA
_geom_hbond_distance_DA
_geom_hbond_angle_DHA
_geom_hbond_site_symmetry_A
N1 H1 O1 1.03(7) 1.81(7) 2.629(5) 133(5) .
N1 H2 O5 0.78(7) 2.17(7) 2.944(5) 168(6) .
O3 H7 O5 0.93(8) 1.74(8) 2.575(5) 148(7) .
O6 H11 O2 1.05(8) 1.54(7) 2.531(5) 154(6) .
O4 H10 O3 0.79(11) 2.06(11) 2.828(5) 165(10) 2_755

loop_
_cod_related_entry_id
_cod_related_entry_database
_cod_related_entry_code
1 ChemSpider 30653598
